data_2211221
loop_
_publ_author_name
'Zhang, Hongming'
'Gondi, Sudershan R.'
'Son, David Y.'

_publ_section_title Poly[\m~3~-1,3-dithiolane-2-methanol-\k^3^<i>S</i>:<i>S</i>:<i>S</i>'-\m-nitrato-silver(I)]
_journal_coeditor_code WK2028
_journal_issue 11
_journal_name_full 'Acta Crystallographica Section E'
_journal_page_first m3086
_journal_page_last m3088
_journal_paper_doi 10.1107/S160053680604339X
_journal_volume 62
_journal_year 2006
_chemical_formula_iupac '[Ag (N O3) (C4 H8 O S2)]'
_chemical_formula_moiety 'C4 H8 Ag N O4 S2'
_chemical_formula_sum 'C4 H8 Ag N O4 S2'
_chemical_formula_weight 306.10
_chemical_name_systematic
;
Poly[\m~3~-1,3-dithiolane-2-methanol-\k~3~S:S:S'-\m-nitrato-silver(I)]
;
_space_group_IT_number 14
_symmetry_cell_setting monoclinic
_symmetry_space_group_name_Hall '-P 2yn'
_symmetry_space_group_name_H-M 'P 1 21/n 1'
_atom_sites_solution_hydrogens geom
_atom_sites_solution_primary direct
_atom_sites_solution_secondary difmap
_audit_creation_method SHELXL-97
_cell_angle_alpha 90.00
_cell_angle_beta 104.5970(10)
_cell_angle_gamma 90.00
_cell_formula_units_Z 4
_cell_length_a 9.4659(7)
_cell_length_b 6.6555(5)
_cell_length_c 13.9767(10)
_cell_measurement_reflns_used 3583
_cell_measurement_temperature 296(2)
_cell_measurement_theta_max 27.74
_cell_measurement_theta_min 2.98
_cell_volume 852.11(11)
_computing_cell_refinement 'SAINT (Bruker, 1997)'
_computing_data_collection 'SMART (Bruker, 1997)'
_computing_data_reduction SAINT
_computing_molecular_graphics 'SHELXTL (Bruker, 1997)'
_computing_publication_material SHELXTL
_computing_structure_refinement 'SHELXL97 (Sheldrick, 1997)'
_computing_structure_solution 'SHELXS97 (Sheldrick, 1997)'
_diffrn_ambient_temperature 296(2)
_diffrn_detector_area_resol_mean 83.33
_diffrn_measured_fraction_theta_full 0.965
_diffrn_measured_fraction_theta_max 0.965
_diffrn_measurement_device_type 'Bruker APEX'
_diffrn_measurement_method '\f and \w'
_diffrn_radiation_monochromator graphite
_diffrn_radiation_source 'fine-focus sealed tube'
_diffrn_radiation_type MoK\a
_diffrn_radiation_wavelength 0.71073
_diffrn_reflns_av_R_equivalents 0.017
_diffrn_reflns_av_sigmaI/netI 0.017
_diffrn_reflns_limit_h_max 12
_diffrn_reflns_limit_h_min -12
_diffrn_reflns_limit_k_max 8
_diffrn_reflns_limit_k_min -8
_diffrn_reflns_limit_l_max 18
_diffrn_reflns_limit_l_min -18
_diffrn_reflns_number 7522
_diffrn_reflns_theta_full 28.25
_diffrn_reflns_theta_max 28.25
_diffrn_reflns_theta_min 2.35
_exptl_absorpt_coefficient_mu 2.828
_exptl_absorpt_correction_T_max 0.945
_exptl_absorpt_correction_T_min 0.415
_exptl_absorpt_correction_type multi-scan
_exptl_absorpt_process_details '(SADABS; Bruker, 1997)'
_exptl_crystal_colour colorless
_exptl_crystal_density_diffrn 2.386
_exptl_crystal_density_method 'not measured'
_exptl_crystal_description thin-plate
_exptl_crystal_F_000 600
_exptl_crystal_size_max 0.32
_exptl_crystal_size_mid 0.27
_exptl_crystal_size_min 0.02
_refine_diff_density_max 1.451
_refine_diff_density_min -0.518
_refine_ls_extinction_method none
_refine_ls_goodness_of_fit_ref 1.050
_refine_ls_hydrogen_treatment constr
_refine_ls_matrix_type full
_refine_ls_number_parameters 110
_refine_ls_number_reflns 2039
_refine_ls_number_restraints 0
_refine_ls_restrained_S_all 1.050
_refine_ls_R_factor_all 0.036
_refine_ls_R_factor_gt 0.033
_refine_ls_shift/su_max 0.001
_refine_ls_shift/su_mean 0.000
_refine_ls_structure_factor_coef Fsqd
_refine_ls_weighting_details 'calc w=1/[\s^2^(Fo^2^)+(0.0363P)^2^+1.5745P] where P=(Fo^2^+2Fc^2^)/3'
_refine_ls_weighting_scheme calc
_refine_ls_wR_factor_gt 0.077
_refine_ls_wR_factor_ref 0.079
_reflns_number_gt 1870
_reflns_number_total 2039
_reflns_threshold_expression I>2\s(I)
_cod_data_source_file wk2028.cif
_cod_data_source_block I
_cod_original_sg_symbol_H-M 'P 21/n'
_cod_database_code 2211221
_cod_database_fobs_code 2211221

loop_
_symmetry_equiv_pos_as_xyz
'x, y, z'
'-x+1/2, y+1/2, -z+1/2'
'-x, -y, -z'
'x-1/2, -y-1/2, z-1/2'

loop_
_atom_site_type_symbol
_atom_site_label
_atom_site_fract_x
_atom_site_fract_y
_atom_site_fract_z
_atom_site_U_iso_or_equiv
_atom_site_adp_type
_atom_site_calc_flag
_atom_site_refinement_flags
_atom_site_occupancy
Ag Ag1 0.63194(3) 0.20899(4) 0.33123(2) 0.04569(12) Uani d . 1
C C1 0.5138(4) 0.7103(5) 0.2533(2) 0.0349(7) Uani d . 1
H H1 0.5111 0.6328 0.1933 0.042 Uiso calc R 1
S S2 0.68952(9) 0.84145(12) 0.28994(6) 0.03357(18) Uani d . 1
C C3 0.7608(4) 0.7233(5) 0.4093(3) 0.0382(7) Uani d . 1
H H3A 0.8171 0.6049 0.4023 0.046 Uiso calc R 1
H H3B 0.8238 0.8159 0.4542 0.046 Uiso calc R 1
C C4 0.6323(4) 0.6654(5) 0.4492(2) 0.0366(7) Uani d . 1
H H4A 0.5878 0.7844 0.4692 0.044 Uiso calc R 1
H H4B 0.6637 0.5782 0.5062 0.044 Uiso calc R 1
S S5 0.50275(9) 0.53613(11) 0.35123(6) 0.03304(18) Uani d . 1
C C6 0.3864(4) 0.8592(6) 0.2308(3) 0.0545(10) Uani d . 1
H H6A 0.3921 0.9401 0.1742 0.065 Uiso calc R 1
H H6B 0.2955 0.7846 0.2131 0.065 Uiso calc R 1
O O7 0.3841(3) 0.9871(4) 0.3100(3) 0.0612(8) Uani d . 1
H H7 0.3474 0.9282 0.3494 0.092 Uiso calc R 1
N N1 0.8387(4) 0.1954(4) 0.5396(2) 0.0463(7) Uani d . 1
O O1 0.7037(3) 0.1576(5) 0.5224(2) 0.0633(8) Uani d . 1
O O2 0.8892(4) 0.2376(6) 0.4687(3) 0.0711(9) Uani d . 1
O O3 0.9156(4) 0.1854(5) 0.6244(2) 0.0711(10) Uani d . 1

loop_
_atom_site_aniso_label
_atom_site_aniso_U_11
_atom_site_aniso_U_22
_atom_site_aniso_U_33
_atom_site_aniso_U_12
_atom_site_aniso_U_13
_atom_site_aniso_U_23
Ag1 0.0566(2) 0.02957(16) 0.04904(19) 0.00501(11) 0.00982(13) -0.00315(11)
C1 0.0409(17) 0.0282(15) 0.0339(16) -0.0053(13) 0.0062(13) 0.0006(12)
S2 0.0378(4) 0.0266(4) 0.0403(4) -0.0035(3) 0.0172(3) 0.0002(3)
C3 0.0371(17) 0.0326(16) 0.0422(18) -0.0001(13) 0.0046(14) 0.0000(14)
C4 0.0466(18) 0.0331(16) 0.0320(15) -0.0004(14) 0.0134(14) -0.0006(13)
S5 0.0348(4) 0.0247(3) 0.0418(4) -0.0023(3) 0.0138(3) 0.0025(3)
C6 0.0407(19) 0.0370(19) 0.074(3) -0.0019(16) -0.0070(18) 0.0151(19)
O7 0.0517(17) 0.0358(14) 0.100(2) 0.0099(12) 0.0257(17) 0.0076(15)
N1 0.0554(19) 0.0318(15) 0.0447(17) 0.0061(13) -0.0007(15) -0.0023(13)
O1 0.0561(18) 0.072(2) 0.0610(19) 0.0048(16) 0.0126(15) -0.0060(16)
O2 0.064(2) 0.092(3) 0.0556(19) -0.0078(18) 0.0105(16) 0.0148(18)
O3 0.087(2) 0.069(2) 0.0434(16) 0.0067(18) -0.0097(16) -0.0001(15)

loop_
_atom_type_symbol
_atom_type_description
_atom_type_scat_dispersion_real
_atom_type_scat_dispersion_imag
_atom_type_scat_source
C C 0.0033 0.0016 'International Tables Vol C Tables 4.2.6.8 and 6.1.1.4'
H H 0.0000 0.0000 'International Tables Vol C Tables 4.2.6.8 and 6.1.1.4'
N N 0.0061 0.0033 'International Tables Vol C Tables 4.2.6.8 and 6.1.1.4'
O O 0.0106 0.0060 'International Tables Vol C Tables 4.2.6.8 and 6.1.1.4'
S S 0.1246 0.1234 'International Tables Vol C Tables 4.2.6.8 and 6.1.1.4'
Ag Ag -0.8971 1.1015 'International Tables Vol C Tables 4.2.6.8 and 6.1.1.4'

loop_
_geom_angle_atom_site_label_1
_geom_angle_atom_site_label_2
_geom_angle_atom_site_label_3
_geom_angle_site_symmetry_1
_geom_angle_site_symmetry_3
_geom_angle
_geom_angle_publ_flag
S5 Ag1 S2 . 1_545 163.97(3) y
S5 Ag1 O1 . . 90.45(8) y
S2 Ag1 O1 1_545 . 95.10(8) y
S5 Ag1 O2 . . 103.49(9) y
S2 Ag1 O2 1_545 . 91.29(9) y
O1 Ag1 O2 . . 47.57(10) y
S5 Ag1 S2 . 2_645 100.12(3) y
S2 Ag1 S2 1_545 2_645 88.279(17) y
O1 Ag1 S2 . 2_645 128.02(7) y
O2 Ag1 S2 . 2_645 80.56(8) y
C6 C1 S5 . . 112.1(3) ?
C6 C1 S2 . . 111.2(2) ?
S5 C1 S2 . . 108.30(17) ?
C6 C1 H1 . . 108.4 ?
S5 C1 H1 . . 108.4 ?
S2 C1 H1 . . 108.4 ?
C3 S2 C1 . . 98.70(16) ?
C3 S2 Ag1 . 1_565 104.69(12) ?
C1 S2 Ag1 . 1_565 106.47(11) ?
C3 S2 Ag1 . 2_655 106.08(12) ?
C1 S2 Ag1 . 2_655 108.81(11) ?
Ag1 S2 Ag1 1_565 2_655 128.17(3) ?
C4 C3 S2 . . 107.6(2) ?
C4 C3 H3A . . 110.2 ?
S2 C3 H3A . . 110.2 ?
C4 C3 H3B . . 110.2 ?
S2 C3 H3B . . 110.2 ?
H3A C3 H3B . . 108.5 ?
C3 C4 S5 . . 107.3(2) ?
C3 C4 H4A . . 110.3 ?
S5 C4 H4A . . 110.3 ?
C3 C4 H4B . . 110.3 ?
S5 C4 H4B . . 110.3 ?
H4A C4 H4B . . 108.5 ?
C4 S5 C1 . . 96.32(15) ?
C4 S5 Ag1 . . 103.72(12) ?
C1 S5 Ag1 . . 110.03(11) ?
O7 C6 C1 . . 113.5(3) ?
O7 C6 H6A . . 108.9 ?
C1 C6 H6A . . 108.9 ?
O7 C6 H6B . . 108.9 ?
C1 C6 H6B . . 108.9 ?
H6A C6 H6B . . 107.7 ?
C6 O7 H7 . . 109.5 ?
O3 N1 O2 . . 122.1(4) ?
O3 N1 O1 . . 119.9(4) ?
O2 N1 O1 . . 118.0(3) ?
N1 O1 Ag1 . . 99.1(2) ?
N1 O2 Ag1 . . 95.3(2) ?

loop_
_geom_bond_atom_site_label_1
_geom_bond_atom_site_label_2
_geom_bond_site_symmetry_2
_geom_bond_distance
_geom_bond_publ_flag
Ag1 S5 . 2.5468(8) y
Ag1 S2 1_545 2.6024(9) y
Ag1 O1 . 2.609(3) y
Ag1 O2 . 2.702(4) y
Ag1 S2 2_645 2.8185(8) y
Ag1 O3 4_565 3.171(3) y
C1 C6 . 1.531(5) ?
C1 S5 . 1.816(3) ?
C1 S2 . 1.833(3) ?
C1 H1 . 0.9800 ?
S2 C3 . 1.814(4) ?
S2 Ag1 1_565 2.6024(8) ?
S2 Ag1 2_655 2.8185(8) ?
C3 C4 . 1.510(5) ?
C3 H3A . 0.9700 ?
C3 H3B . 0.9700 ?
C4 S5 . 1.809(3) ?
C4 H4A . 0.9700 ?
C4 H4B . 0.9700 ?
C6 O7 . 1.401(6) ?
C6 H6A . 0.9700 ?
C6 H6B . 0.9700 ?
O7 H7 . 0.8200 ?
N1 O3 . 1.227(5) ?
N1 O2 . 1.236(5) ?
N1 O1 . 1.265(4) ?

loop_
_geom_hbond_atom_site_label_D
_geom_hbond_atom_site_label_H
_geom_hbond_atom_site_label_A
_geom_hbond_site_symmetry_A
_geom_hbond_distance_DH
_geom_hbond_distance_HA
_geom_hbond_distance_DA
_geom_hbond_angle_DHA
O7 H7 O1 3_666 0.82 2.05 2.843(5) 162.1
